data_1570000
loop_
_publ_author_name
'Mitchell, Travis B.'
'Zhang, Xiaotong'
'Jerozal, Ronald T.'
'Chen, Yu Sheng'
'Wang, SuYin'
'Benedict, Jason B.'

_publ_section_title
;
 Development of a scalar-based geometric parameterization approach for the
 crystal structure landscape of dithienylethene-based crystalline solids.
;
_journal_coeditor_code YC5044
_journal_issue 6
_journal_name_full IUCrJ
_journal_paper_doi 10.1107/S2052252523008060
_journal_volume 10
_journal_year 2023
_chemical_formula_moiety 'C42 H31 N3 O7 S2 Zn, H2 O'
_chemical_formula_sum 'C42 H33 N3 O8 S2 Zn'
_chemical_formula_weight 837.20
_space_group_crystal_system triclinic
_space_group_IT_number 2
_space_group_name_Hall '-P 1'
_space_group_name_H-M_alt 'P -1'
_atom_sites_solution_hydrogens mixed
_atom_sites_solution_primary dual
_audit_creation_date 2022-04-17
_audit_creation_method
;
Olex2 1.5
(compiled 2022.04.07 svn.rca3783a0 for OlexSys, GUI svn.r6498)
;
_cell_angle_alpha 89.839(4)
_cell_angle_beta 82.711(4)
_cell_angle_gamma 69.145(4)
_cell_formula_units_Z 2
_cell_length_a 10.1753(13)
_cell_length_b 10.9520(13)
_cell_length_c 18.411(2)
_cell_measurement_reflns_used 8017
_cell_measurement_temperature 90.00
_cell_measurement_theta_max 28.24
_cell_measurement_theta_min 2.16
_cell_volume 1899.8(4)
_computing_cell_refinement 'SAINT V8.40B (Bruker AXS, 2016)'
_computing_data_reduction 'SAINT V8.40B (Bruker AXS, 2016)'
_computing_molecular_graphics 'Olex2 1.5 (Dolomanov et al., 2009)'
_computing_publication_material 'Olex2 1.5 (Dolomanov et al., 2009)'
_computing_structure_refinement 'SHELXL 2019/2 (Sheldrick, 2015)'
_computing_structure_solution 'SHELXT  (Sheldrick, 2015)'
_diffrn_ambient_temperature 90.00
_diffrn_measured_fraction_theta_full 0.991
_diffrn_measured_fraction_theta_max 0.978
_diffrn_measurement_device_type 'Bruker APEX-II CCD'
_diffrn_measurement_method '\f and \w scans'
_diffrn_radiation_type MoK\a
_diffrn_radiation_wavelength 0.71073
_diffrn_reflns_av_R_equivalents 0.0533
_diffrn_reflns_av_unetI/netI 0.0518
_diffrn_reflns_Laue_measured_fraction_full 0.991
_diffrn_reflns_Laue_measured_fraction_max 0.978
_diffrn_reflns_limit_h_max 13
_diffrn_reflns_limit_h_min -13
_diffrn_reflns_limit_k_max 14
_diffrn_reflns_limit_k_min -14
_diffrn_reflns_limit_l_max 24
_diffrn_reflns_limit_l_min 0
_diffrn_reflns_number 11887
_diffrn_reflns_point_group_measured_fraction_full 0.991
_diffrn_reflns_point_group_measured_fraction_max 0.978
_diffrn_reflns_theta_full 25.242
_diffrn_reflns_theta_max 28.347
_diffrn_reflns_theta_min 1.992
_diffrn_source_current 24.0
_diffrn_source_power 1.2
_diffrn_source_voltage 50.0
_diffrn_standards_number 0
_exptl_absorpt_coefficient_mu 0.815
_exptl_absorpt_correction_type none
_exptl_absorpt_process_details
;
 TWINABS-2012/1 (Bruker,2012) was used for absorption correction.
 
For component 1:
 wR2(int) was 0.0872 before and 0.0743 after correction.
 The Ratio of minimum to maximum transmission is 0.83.

Final HKLF 4 output contains 35887 reflections, Rint = 0.0533
 (15250 with I > 3sig(I), Rint = 0.0434)
;
_exptl_crystal_colour colourless
_exptl_crystal_colour_primary colourless
_exptl_crystal_density_diffrn 1.464
_exptl_crystal_description prism
_exptl_crystal_F_000 864
_exptl_crystal_size_max 0.14
_exptl_crystal_size_mid 0.1
_exptl_crystal_size_min 0.02
_refine_diff_density_max 0.536
_refine_diff_density_min -0.679
_refine_diff_density_rms 0.082
_refine_ls_extinction_method none
_refine_ls_goodness_of_fit_ref 1.053
_refine_ls_hydrogen_treatment mixed
_refine_ls_matrix_type full
_refine_ls_number_parameters 514
_refine_ls_number_reflns 11887
_refine_ls_number_restraints 0
_refine_ls_restrained_S_all 1.053
_refine_ls_R_factor_all 0.0508
_refine_ls_R_factor_gt 0.0428
_refine_ls_shift/su_max 0.001
_refine_ls_shift/su_mean 0.000
_refine_ls_structure_factor_coef Fsqd
_refine_ls_weighting_details 'w=1/[\s^2^(Fo^2^)+(0.0452P)^2^+2.0243P] where P=(Fo^2^+2Fc^2^)/3'
_refine_ls_weighting_scheme calc
_refine_ls_wR_factor_gt 0.1027
_refine_ls_wR_factor_ref 0.1060
_reflns_Friedel_coverage 0.000
_reflns_number_gt 10577
_reflns_number_total 11887
_reflns_threshold_expression 'I > 2\s(I)'
_cod_data_source_file yc5044.cif
_cod_data_source_block dte-13
_cod_database_code 1570000
_shelx_shelxl_version_number 2019/2
_shelx_space_group_comment
;
The symmetry employed for this shelxl refinement is uniquely defined
by the following loop, which should always be used as a source of
symmetry information in preference to the above space-group names.
They are only intended as comments.
;
_shelx_estimated_absorpt_t_max 0.984
_shelx_estimated_absorpt_t_min 0.894
_olex2_refinement_description
;
1. Twinned data refinement
 Scales: 0.6130(8)
 0.3870(8)
2. Fixed Uiso
 At 1.2 times of:
  All C(H) groups
 At 1.5 times of:
  All C(H,H,H) groups, All O(H,H) groups
3.a Free rotating group:
 O2(H2a,H2b)
3.b Rotating group:
 O1(H1a,H1b)
3.c Aromatic/amide H refined with riding coordinates:
 C3(H3), C4(H4), C5(H5), C6(H6), C7(H7), C9(H9), C14(H14), C15(H15), C16(H16),
 C17(H17), C20(H20), C21(H21), C22(H22), C23(H23), C24(H24), C26(H26), C31(H31),
  C32(H32), C33(H33), C34(H34), C36(H36), C38(H38), C40(H40)
3.d Idealised Me refined as rotating group with stretchable bonds:
 C12(H12a,H12b,H12c), C29(H29a,H29b,H29c)
;
_olex2_submission_special_instructions 'No special instructions were received'

loop_
_space_group_symop_operation_xyz
'x, y, z'
'-x, -y, -z'

loop_
_atom_site_label
_atom_site_type_symbol
_atom_site_fract_x
_atom_site_fract_y
_atom_site_fract_z
_atom_site_U_iso_or_equiv
_atom_site_adp_type
_atom_site_occupancy
_atom_site_site_symmetry_order
_atom_site_calc_flag
_atom_site_refinement_flags_posn
_atom_site_refinement_flags_adp
_atom_site_refinement_flags_occupancy
_atom_site_disorder_assembly
_atom_site_disorder_group
Zn1 Zn 0.88011(4) 0.29071(4) 0.47898(2) 0.00991(8) Uani 1 1 d . . . . .
S1 S 0.62939(8) 0.76989(8) 0.19036(4) 0.01473(17) Uani 1 1 d . . . . .
S2 S 1.26619(8) 0.76674(8) 0.18894(5) 0.01550(17) Uani 1 1 d . . . . .
O1 O 0.8175(2) 0.4481(2) 0.55720(12) 0.0186(5) Uani 1 1 d . . . . .
H1A H 0.825262 0.517148 0.536046 0.028 Uiso 1 1 d R U . . .
H1B H 0.727035 0.470706 0.572668 0.028 Uiso 1 1 d R U . . .
O3 O 0.7386(2) 0.2192(2) 0.53327(12) 0.0140(5) Uani 1 1 d . . . . .
O4 O 0.6074(2) 0.3086(2) 0.44549(13) 0.0240(6) Uani 1 1 d . . . . .
O5 O 0.1127(2) 0.3347(2) 0.47296(13) 0.0165(5) Uani 1 1 d . . . . .
O6 O 0.0497(2) 0.1835(2) 0.53182(12) 0.0139(4) Uani 1 1 d . . . . .
O7 O 0.3801(3) -0.0731(3) 0.70633(16) 0.0391(8) Uani 1 1 d . . . . .
O8 O 0.6041(3) -0.1213(3) 0.66891(16) 0.0349(7) Uani 1 1 d . . . . .
N1 N 0.8497(3) 0.4317(3) 0.39545(14) 0.0123(5) Uani 1 1 d . . . . .
N2 N 0.9426(3) 1.1433(3) 0.39012(14) 0.0118(5) Uani 1 1 d . . . . .
N3 N 0.4786(3) -0.0551(3) 0.66728(17) 0.0226(7) Uani 1 1 d . . . . .
C1 C 0.9263(3) 0.7471(3) 0.01916(17) 0.0111(6) Uani 1 1 d . . . . .
C2 C 0.8640(3) 0.7441(3) -0.04950(17) 0.0125(6) Uani 1 1 d . . . . .
C3 C 0.8051(3) 0.6503(3) -0.06118(18) 0.0145(7) Uani 1 1 d . . . . .
H3 H 0.809798 0.585401 -0.026251 0.017 Uiso 1 1 calc R U . . .
C4 C 0.7393(4) 0.6495(4) -0.12322(19) 0.0201(7) Uani 1 1 d . . . . .
H4 H 0.701737 0.583355 -0.130927 0.024 Uiso 1 1 calc R U . . .
C5 C 0.7292(3) 0.7466(4) -0.17385(19) 0.0194(7) Uani 1 1 d . . . . .
H5 H 0.682970 0.747881 -0.215715 0.023 Uiso 1 1 calc R U . . .
C6 C 0.7869(4) 0.8413(3) -0.16273(18) 0.0183(7) Uani 1 1 d . . . . .
H6 H 0.780323 0.907474 -0.197071 0.022 Uiso 1 1 calc R U . . .
C7 C 0.8544(3) 0.8395(3) -0.10136(18) 0.0147(7) Uani 1 1 d . . . . .
H7 H 0.894668 0.904039 -0.094562 0.018 Uiso 1 1 calc R U . . .
C8 C 0.8389(3) 0.7383(3) 0.08847(17) 0.0115(6) Uani 1 1 d . . . . .
C9 C 0.8946(3) 0.6566(3) 0.14680(17) 0.0115(6) Uani 1 1 d . . . . .
H9 H 0.991924 0.603165 0.144812 0.014 Uiso 1 1 calc R U . . .
C10 C 0.7951(3) 0.6627(3) 0.20552(17) 0.0112(6) Uani 1 1 d . . . . .
C11 C 0.6937(3) 0.8050(3) 0.10421(17) 0.0121(6) Uani 1 1 d . . . . .
C12 C 0.5912(3) 0.8971(3) 0.05951(19) 0.0172(7) Uani 1 1 d . . . . .
H12A H 0.556(2) 0.8441(11) 0.0250(11) 0.026 Uiso 1 1 calc R U . . .
H12B H 0.6414(12) 0.9511(19) 0.0284(11) 0.026 Uiso 1 1 calc R U . . .
H12C H 0.505(2) 0.9599(19) 0.0942(7) 0.026 Uiso 1 1 calc R U . . .
C13 C 0.8132(3) 0.5883(3) 0.27251(17) 0.0121(6) Uani 1 1 d . . . . .
C14 C 0.9474(3) 0.5059(4) 0.28575(19) 0.0198(7) Uani 1 1 d . . . . .
H14 H 1.029289 0.501913 0.253215 0.024 Uiso 1 1 calc R U . . .
C15 C 0.9607(3) 0.4303(3) 0.34627(18) 0.0183(7) Uani 1 1 d . . . . .
H15 H 1.053028 0.374113 0.353822 0.022 Uiso 1 1 calc R U . . .
C16 C 0.7213(3) 0.5137(3) 0.38345(17) 0.0125(6) Uani 1 1 d . . . . .
H16 H 0.641583 0.518430 0.417865 0.015 Uiso 1 1 calc R U . . .
C17 C 0.6988(3) 0.5917(3) 0.32376(17) 0.0129(6) Uani 1 1 d . . . . .
H17 H 0.605373 0.647473 0.317706 0.016 Uiso 1 1 calc R U . . .
C18 C 1.0569(3) 0.7563(3) 0.01916(17) 0.0102(6) Uani 1 1 d . . . . .
C19 C 1.1577(3) 0.7427(3) -0.04989(17) 0.0113(6) Uani 1 1 d . . . . .
C20 C 1.2256(3) 0.8335(3) -0.06275(18) 0.0147(7) Uani 1 1 d . . . . .
H20 H 1.202362 0.906538 -0.029467 0.018 Uiso 1 1 calc R U . . .
C21 C 1.3271(3) 0.8173(3) -0.12409(18) 0.0161(7) Uani 1 1 d . . . . .
H21 H 1.371251 0.880152 -0.132794 0.019 Uiso 1 1 calc R U . . .
C22 C 1.3639(3) 0.7099(3) -0.17238(18) 0.0176(7) Uani 1 1 d . . . . .
H22 H 1.433755 0.698495 -0.213827 0.021 Uiso 1 1 calc R U . . .
C23 C 1.2981(3) 0.6192(3) -0.15973(18) 0.0153(7) Uani 1 1 d . . . . .
H23 H 1.323387 0.545141 -0.192522 0.018 Uiso 1 1 calc R U . . .
C24 C 1.1949(3) 0.6359(3) -0.09916(17) 0.0138(6) Uani 1 1 d . . . . .
H24 H 1.149590 0.573759 -0.091453 0.017 Uiso 1 1 calc R U . . .
C25 C 1.1101(3) 0.7786(3) 0.08756(17) 0.0105(6) Uani 1 1 d . . . . .
C26 C 1.0247(3) 0.8704(3) 0.14483(17) 0.0111(6) Uani 1 1 d . . . . .
H26 H 0.928545 0.923247 0.142403 0.013 Uiso 1 1 calc R U . . .
C27 C 1.0924(3) 0.8762(3) 0.20358(17) 0.0115(6) Uani 1 1 d . . . . .
C28 C 1.2480(3) 0.7143(3) 0.10393(17) 0.0126(6) Uani 1 1 d . . . . .
C29 C 1.3754(3) 0.6182(3) 0.05882(19) 0.0172(7) Uani 1 1 d . . . . .
H29A H 1.4203(17) 0.6668(10) 0.0223(11) 0.026 Uiso 1 1 calc R U . . .
H29B H 1.3456(7) 0.5541(19) 0.0313(11) 0.026 Uiso 1 1 calc R U . . .
H29C H 1.4471(18) 0.5685(18) 0.0922(7) 0.026 Uiso 1 1 calc R U . . .
C30 C 1.0393(3) 0.9636(3) 0.26917(17) 0.0107(6) Uani 1 1 d . . . . .
C31 C 0.9249(3) 1.0814(3) 0.26775(17) 0.0143(6) Uani 1 1 d . . . . .
H31 H 0.878171 1.102124 0.225389 0.017 Uiso 1 1 calc R U . . .
C32 C 0.8806(3) 1.1670(3) 0.32801(18) 0.0147(6) Uani 1 1 d . . . . .
H32 H 0.802809 1.246457 0.326022 0.018 Uiso 1 1 calc R U . . .
C33 C 1.0495(3) 1.0281(3) 0.39221(17) 0.0127(6) Uani 1 1 d . . . . .
H33 H 1.092728 1.008613 0.435742 0.015 Uiso 1 1 calc R U . . .
C34 C 1.0996(3) 0.9367(3) 0.33418(17) 0.0134(6) Uani 1 1 d . . . . .
H34 H 1.174545 0.856060 0.338436 0.016 Uiso 1 1 calc R U . . .
C35 C 0.5203(3) 0.1863(3) 0.53285(16) 0.0108(6) Uani 1 1 d . . . . .
C36 C 0.3855(3) 0.2320(3) 0.51095(16) 0.0108(6) Uani 1 1 d . . . . .
H36 H 0.365394 0.295922 0.474891 0.013 Uiso 1 1 calc R U . . .
C37 C 0.2799(3) 0.1866(3) 0.54041(16) 0.0101(6) Uani 1 1 d . . . . .
C38 C 0.3077(3) 0.0933(3) 0.59379(17) 0.0135(6) Uani 1 1 d . . . . .
H38 H 0.236750 0.061791 0.615493 0.016 Uiso 1 1 calc R U . . .
C39 C 0.4438(3) 0.0483(3) 0.61387(17) 0.0142(6) Uani 1 1 d . . . . .
C40 C 0.5501(3) 0.0924(3) 0.58536(17) 0.0134(6) Uani 1 1 d . . . . .
H40 H 0.641121 0.059413 0.601182 0.016 Uiso 1 1 calc R U . . .
C41 C 0.6292(3) 0.2430(3) 0.50055(17) 0.0136(7) Uani 1 1 d . . . . .
C42 C 0.1374(3) 0.2394(3) 0.51373(16) 0.0113(6) Uani 1 1 d . . . . .
O2 O 0.4201(3) 0.4054(3) 0.34587(16) 0.0319(6) Uani 1 1 d G . . . .
H2A H 0.483868 0.371822 0.374834 0.048 Uiso 1 1 d G U . . .
H2B H 0.401572 0.339194 0.330221 0.048 Uiso 1 1 d G U . . .

loop_
_atom_site_aniso_label
_atom_site_aniso_U_11
_atom_site_aniso_U_22
_atom_site_aniso_U_33
_atom_site_aniso_U_23
_atom_site_aniso_U_13
_atom_site_aniso_U_12
Zn1 0.00675(14) 0.01289(16) 0.00995(15) 0.00258(16) -0.00105(14) -0.00338(12)
S1 0.0104(3) 0.0189(4) 0.0130(4) 0.0051(3) -0.0003(3) -0.0034(3)
S2 0.0106(4) 0.0191(4) 0.0148(4) -0.0007(3) -0.0036(3) -0.0023(3)
O1 0.0195(11) 0.0165(12) 0.0200(12) 0.0009(10) 0.0017(9) -0.0080(9)
O3 0.0091(10) 0.0198(12) 0.0146(12) 0.0022(9) -0.0011(8) -0.0072(9)
O4 0.0153(11) 0.0339(14) 0.0260(14) 0.0192(11) -0.0049(10) -0.0120(10)
O5 0.0112(10) 0.0215(12) 0.0177(12) 0.0075(10) -0.0056(9) -0.0058(9)
O6 0.0085(10) 0.0150(11) 0.0196(12) -0.0015(9) -0.0031(8) -0.0055(8)
O7 0.0275(14) 0.0550(19) 0.0473(18) 0.0366(15) -0.0132(13) -0.0277(14)
O8 0.0222(13) 0.0394(17) 0.0436(18) 0.0263(14) -0.0147(12) -0.0085(12)
N1 0.0109(12) 0.0148(14) 0.0125(14) 0.0011(11) -0.0015(10) -0.0062(11)
N2 0.0090(12) 0.0133(13) 0.0129(13) 0.0010(10) -0.0004(10) -0.0042(10)
N3 0.0202(14) 0.0264(16) 0.0277(17) 0.0155(13) -0.0111(12) -0.0139(13)
C1 0.0119(14) 0.0119(15) 0.0095(15) 0.0036(12) -0.0027(11) -0.0039(12)
C2 0.0100(14) 0.0169(16) 0.0110(16) 0.0030(13) -0.0025(12) -0.0050(12)
C3 0.0179(16) 0.0160(16) 0.0138(16) 0.0058(13) -0.0050(12) -0.0101(14)
C4 0.0234(17) 0.0250(19) 0.0175(18) 0.0028(15) -0.0068(14) -0.0141(15)
C5 0.0168(16) 0.031(2) 0.0131(17) 0.0025(14) -0.0061(13) -0.0102(15)
C6 0.0156(15) 0.0247(19) 0.0159(16) 0.0107(14) -0.0038(13) -0.0082(14)
C7 0.0143(15) 0.0189(17) 0.0138(16) 0.0048(13) -0.0021(12) -0.0092(13)
C8 0.0127(14) 0.0126(16) 0.0116(16) 0.0031(12) -0.0036(12) -0.0069(12)
C9 0.0098(14) 0.0123(15) 0.0128(16) 0.0040(12) -0.0043(12) -0.0038(12)
C10 0.0097(13) 0.0122(15) 0.0117(16) -0.0005(12) -0.0015(11) -0.0040(12)
C11 0.0105(14) 0.0152(16) 0.0115(16) 0.0027(13) -0.0018(12) -0.0057(12)
C12 0.0140(15) 0.0195(18) 0.0162(17) 0.0034(14) -0.0048(13) -0.0027(13)
C13 0.0157(15) 0.0121(15) 0.0121(16) 0.0034(12) -0.0042(12) -0.0085(12)
C14 0.0106(15) 0.032(2) 0.0186(17) 0.0114(15) -0.0017(12) -0.0094(14)
C15 0.0101(14) 0.0267(19) 0.0194(17) 0.0085(14) -0.0058(12) -0.0069(13)
C16 0.0137(14) 0.0093(14) 0.0118(15) -0.0018(12) 0.0017(11) -0.0020(12)
C17 0.0118(14) 0.0110(15) 0.0126(15) -0.0008(12) 0.0019(11) -0.0012(12)
C18 0.0112(14) 0.0083(14) 0.0113(15) 0.0002(12) -0.0010(11) -0.0038(12)
C19 0.0084(13) 0.0131(16) 0.0123(16) 0.0043(12) -0.0033(11) -0.0032(12)
C20 0.0153(15) 0.0155(16) 0.0138(16) 0.0005(14) -0.0031(12) -0.0057(13)
C21 0.0146(15) 0.0193(17) 0.0167(17) 0.0039(13) -0.0008(12) -0.0092(13)
C22 0.0127(15) 0.0257(19) 0.0124(16) 0.0021(14) 0.0006(12) -0.0051(14)
C23 0.0135(15) 0.0175(17) 0.0127(16) -0.0014(13) -0.0005(12) -0.0034(13)
C24 0.0130(15) 0.0143(16) 0.0145(17) 0.0013(13) -0.0018(12) -0.0051(13)
C25 0.0109(14) 0.0108(15) 0.0106(15) 0.0018(12) -0.0013(11) -0.0050(12)
C26 0.0113(14) 0.0120(15) 0.0118(16) 0.0034(12) -0.0015(11) -0.0062(12)
C27 0.0090(13) 0.0120(15) 0.0133(16) 0.0008(12) 0.0015(11) -0.0044(12)
C28 0.0088(14) 0.0171(17) 0.0112(16) -0.0018(13) 0.0018(11) -0.0048(12)
C29 0.0124(15) 0.0172(17) 0.0185(18) -0.0003(14) 0.0003(13) -0.0018(13)
C30 0.0082(13) 0.0144(16) 0.0110(15) 0.0012(12) 0.0000(11) -0.0063(12)
C31 0.0119(14) 0.0190(17) 0.0131(16) 0.0023(13) -0.0052(12) -0.0054(12)
C32 0.0101(14) 0.0169(16) 0.0168(16) 0.0015(13) -0.0034(12) -0.0039(12)
C33 0.0123(14) 0.0157(16) 0.0119(15) 0.0029(12) -0.0034(11) -0.0067(12)
C34 0.0123(14) 0.0122(15) 0.0153(16) 0.0014(12) -0.0037(11) -0.0034(12)
C35 0.0092(13) 0.0111(14) 0.0109(15) -0.0017(12) 0.0006(11) -0.0029(11)
C36 0.0104(13) 0.0125(14) 0.0095(15) 0.0017(11) -0.0013(11) -0.0042(11)
C37 0.0068(13) 0.0111(14) 0.0121(14) -0.0002(11) -0.0017(10) -0.0026(11)
C38 0.0110(14) 0.0152(15) 0.0161(16) 0.0023(12) -0.0023(11) -0.0067(12)
C39 0.0135(14) 0.0138(15) 0.0162(16) 0.0081(13) -0.0061(12) -0.0045(12)
C40 0.0092(13) 0.0169(16) 0.0142(15) 0.0014(12) -0.0037(11) -0.0041(12)
C41 0.0075(12) 0.0161(16) 0.0166(16) -0.0001(12) -0.0006(11) -0.0036(12)
C42 0.0091(13) 0.0133(15) 0.0104(14) -0.0024(11) -0.0025(11) -0.0025(11)
O2 0.0245(14) 0.0375(16) 0.0246(15) 0.0057(13) -0.0015(11) -0.0009(12)

loop_
_atom_type_symbol
_atom_type_description
_atom_type_scat_dispersion_real
_atom_type_scat_dispersion_imag
_atom_type_scat_source
C C 0.0033 0.0016 'International Tables Vol C Tables 4.2.6.8 and 6.1.1.4'
H H 0.0000 0.0000 'International Tables Vol C Tables 4.2.6.8 and 6.1.1.4'
N N 0.0061 0.0033 'International Tables Vol C Tables 4.2.6.8 and 6.1.1.4'
O O 0.0106 0.0060 'International Tables Vol C Tables 4.2.6.8 and 6.1.1.4'
S S 0.1246 0.1234 'International Tables Vol C Tables 4.2.6.8 and 6.1.1.4'
Zn Zn 0.2839 1.4301 'International Tables Vol C Tables 4.2.6.8 and 6.1.1.4'

loop_
_geom_angle_atom_site_label_1
_geom_angle_atom_site_label_2
_geom_angle_atom_site_label_3
_geom_angle
_geom_angle_site_symmetry_1
_geom_angle_site_symmetry_3
_geom_angle_publ_flag
O1 Zn1 N1 87.84(9) . . ?
O1 Zn1 N2 174.22(9) . 1_545 ?
O3 Zn1 O1 90.57(9) . . ?
O3 Zn1 O6 95.95(8) . 1_655 ?
O3 Zn1 N1 129.22(9) . . ?
O3 Zn1 N2 93.34(9) . 1_545 ?
O6 Zn1 O1 92.11(9) 1_655 . ?
O6 Zn1 N1 134.83(9) 1_655 . ?
O6 Zn1 N2 91.71(9) 1_655 1_545 ?
N1 Zn1 N2 86.39(9) . 1_545 ?
C11 S1 C10 92.75(14) . . ?
C28 S2 C27 93.10(15) . . ?
Zn1 O1 H1A 109.6 . . ?
Zn1 O1 H1B 109.4 . . ?
H1A O1 H1B 104.3 . . ?
C41 O3 Zn1 111.36(19) . . ?
C42 O6 Zn1 101.92(18) . 1_455 ?
C15 N1 Zn1 120.1(2) . . ?
C16 N1 Zn1 123.1(2) . . ?
C16 N1 C15 116.4(3) . . ?
C32 N2 Zn1 121.0(2) . 1_565 ?
C33 N2 Zn1 121.8(2) . 1_565 ?
C33 N2 C32 117.1(3) . . ?
O7 N3 C39 118.2(3) . . ?
O8 N3 O7 123.5(3) . . ?
O8 N3 C39 118.2(3) . . ?
C8 C1 C2 116.1(3) . . ?
C18 C1 C2 122.6(3) . . ?
C18 C1 C8 121.3(3) . . ?
C3 C2 C1 120.2(3) . . ?
C3 C2 C7 118.2(3) . . ?
C7 C2 C1 121.4(3) . . ?
C2 C3 H3 119.3 . . ?
C2 C3 C4 121.4(3) . . ?
C4 C3 H3 119.3 . . ?
C3 C4 H4 120.2 . . ?
C3 C4 C5 119.5(3) . . ?
C5 C4 H4 120.2 . . ?
C4 C5 H5 120.1 . . ?
C6 C5 C4 119.7(3) . . ?
C6 C5 H5 120.1 . . ?
C5 C6 H6 120.0 . . ?
C5 C6 C7 120.1(3) . . ?
C7 C6 H6 120.0 . . ?
C2 C7 H7 119.5 . . ?
C6 C7 C2 121.0(3) . . ?
C6 C7 H7 119.5 . . ?
C9 C8 C1 123.7(3) . . ?
C11 C8 C1 124.4(3) . . ?
C11 C8 C9 111.9(3) . . ?
C8 C9 H9 123.0 . . ?
C10 C9 C8 114.0(3) . . ?
C10 C9 H9 123.0 . . ?
C9 C10 S1 110.5(2) . . ?
C9 C10 C13 128.5(3) . . ?
C13 C10 S1 120.9(2) . . ?
C8 C11 S1 110.9(2) . . ?
C8 C11 C12 130.6(3) . . ?
C12 C11 S1 118.5(2) . . ?
C11 C12 H12A 109.5 . . ?
C11 C12 H12B 109.5 . . ?
C11 C12 H12C 109.5 . . ?
H12A C12 H12B 109.5 . . ?
H12A C12 H12C 109.5 . . ?
H12B C12 H12C 109.5 . . ?
C14 C13 C10 120.7(3) . . ?
C17 C13 C10 122.4(3) . . ?
C17 C13 C14 116.8(3) . . ?
C13 C14 H14 120.2 . . ?
C15 C14 C13 119.7(3) . . ?
C15 C14 H14 120.2 . . ?
N1 C15 C14 123.7(3) . . ?
N1 C15 H15 118.2 . . ?
C14 C15 H15 118.2 . . ?
N1 C16 H16 118.2 . . ?
N1 C16 C17 123.6(3) . . ?
C17 C16 H16 118.2 . . ?
C13 C17 H17 120.1 . . ?
C16 C17 C13 119.9(3) . . ?
C16 C17 H17 120.1 . . ?
C1 C18 C19 122.4(3) . . ?
C1 C18 C25 122.5(3) . . ?
C25 C18 C19 115.2(2) . . ?
C20 C19 C18 119.7(3) . . ?
C24 C19 C18 121.6(3) . . ?
C24 C19 C20 118.5(3) . . ?
C19 C20 H20 119.8 . . ?
C21 C20 C19 120.5(3) . . ?
C21 C20 H20 119.8 . . ?
C20 C21 H21 119.8 . . ?
C22 C21 C20 120.3(3) . . ?
C22 C21 H21 119.8 . . ?
C21 C22 H22 120.2 . . ?
C21 C22 C23 119.5(3) . . ?
C23 C22 H22 120.2 . . ?
C22 C23 H23 119.8 . . ?
C22 C23 C24 120.4(3) . . ?
C24 C23 H23 119.8 . . ?
C19 C24 C23 120.7(3) . . ?
C19 C24 H24 119.6 . . ?
C23 C24 H24 119.6 . . ?
C26 C25 C18 123.2(3) . . ?
C28 C25 C18 125.1(3) . . ?
C28 C25 C26 111.7(3) . . ?
C25 C26 H26 122.7 . . ?
C27 C26 C25 114.6(3) . . ?
C27 C26 H26 122.7 . . ?
C26 C27 S2 110.0(2) . . ?
C26 C27 C30 128.8(3) . . ?
C30 C27 S2 121.1(2) . . ?
C25 C28 S2 110.7(2) . . ?
C25 C28 C29 130.6(3) . . ?
C29 C28 S2 118.7(2) . . ?
C28 C29 H29A 109.5 . . ?
C28 C29 H29B 109.5 . . ?
C28 C29 H29C 109.5 . . ?
H29A C29 H29B 109.5 . . ?
H29A C29 H29C 109.5 . . ?
H29B C29 H29C 109.5 . . ?
C31 C30 C27 119.7(3) . . ?
C34 C30 C27 122.9(3) . . ?
C34 C30 C31 117.3(3) . . ?
C30 C31 H31 120.2 . . ?
C32 C31 C30 119.6(3) . . ?
C32 C31 H31 120.2 . . ?
N2 C32 C31 123.1(3) . . ?
N2 C32 H32 118.4 . . ?
C31 C32 H32 118.4 . . ?
N2 C33 H33 118.4 . . ?
N2 C33 C34 123.2(3) . . ?
C34 C33 H33 118.4 . . ?
C30 C34 H34 120.2 . . ?
C33 C34 C30 119.5(3) . . ?
C33 C34 H34 120.2 . . ?
C36 C35 C41 119.2(3) . . ?
C40 C35 C36 119.2(3) . . ?
C40 C35 C41 121.5(3) . . ?
C35 C36 H36 119.1 . . ?
C37 C36 C35 121.8(3) . . ?
C37 C36 H36 119.1 . . ?
C36 C37 C38 119.7(3) . . ?
C36 C37 C42 118.9(3) . . ?
C38 C37 C42 121.4(3) . . ?
C37 C38 H38 121.4 . . ?
C39 C38 C37 117.1(3) . . ?
C39 C38 H38 121.4 . . ?
C38 C39 N3 118.5(3) . . ?
C40 C39 N3 117.5(3) . . ?
C40 C39 C38 124.0(3) . . ?
C35 C40 H40 120.9 . . ?
C39 C40 C35 118.1(3) . . ?
C39 C40 H40 120.9 . . ?
O3 C41 C35 116.4(3) . . ?
O4 C41 O3 124.5(3) . . ?
O4 C41 C35 119.1(3) . . ?
O5 C42 O6 123.1(3) . . ?
O5 C42 C37 118.4(3) . . ?
O6 C42 C37 118.5(3) . . ?
H2A O2 H2B 104.5 . . ?

loop_
_geom_bond_atom_site_label_1
_geom_bond_atom_site_label_2
_geom_bond_distance
_geom_bond_site_symmetry_2
_geom_bond_publ_flag
Zn1 O1 2.110(2) . ?
Zn1 O3 2.030(2) . ?
Zn1 O6 2.069(2) 1_655 ?
Zn1 N1 2.147(3) . ?
Zn1 N2 2.170(3) 1_545 ?
S1 C10 1.734(3) . ?
S1 C11 1.733(3) . ?
S2 C27 1.734(3) . ?
S2 C28 1.723(3) . ?
O1 H1A 0.8733 . ?
O1 H1B 0.8730 . ?
O3 C41 1.278(4) . ?
O4 C41 1.238(4) . ?
O5 C42 1.254(4) . ?
O6 C42 1.264(4) . ?
O7 N3 1.232(4) . ?
O8 N3 1.228(4) . ?
N1 C15 1.351(4) . ?
N1 C16 1.341(4) . ?
N2 C32 1.356(4) . ?
N2 C33 1.346(4) . ?
N3 C39 1.474(4) . ?
C1 C2 1.490(4) . ?
C1 C8 1.484(4) . ?
C1 C18 1.368(4) . ?
C2 C3 1.390(4) . ?
C2 C7 1.400(4) . ?
C3 H3 0.9500 . ?
C3 C4 1.397(4) . ?
C4 H4 0.9500 . ?
C4 C5 1.397(5) . ?
C5 H5 0.9500 . ?
C5 C6 1.389(5) . ?
C6 H6 0.9500 . ?
C6 C7 1.391(4) . ?
C7 H7 0.9500 . ?
C8 C9 1.436(4) . ?
C8 C11 1.387(4) . ?
C9 H9 0.9500 . ?
C9 C10 1.369(4) . ?
C10 C13 1.471(4) . ?
C11 C12 1.499(4) . ?
C12 H12A 1.04(2) . ?
C12 H12B 1.04(2) . ?
C12 H12C 1.04(2) . ?
C13 C14 1.394(4) . ?
C13 C17 1.392(4) . ?
C14 H14 0.9500 . ?
C14 C15 1.378(4) . ?
C15 H15 0.9500 . ?
C16 H16 0.9500 . ?
C16 C17 1.382(4) . ?
C17 H17 0.9500 . ?
C18 C19 1.500(4) . ?
C18 C25 1.485(4) . ?
C19 C20 1.403(4) . ?
C19 C24 1.392(4) . ?
C20 H20 0.9500 . ?
C20 C21 1.396(4) . ?
C21 H21 0.9500 . ?
C21 C22 1.386(5) . ?
C22 H22 0.9500 . ?
C22 C23 1.387(5) . ?
C23 H23 0.9500 . ?
C23 C24 1.395(4) . ?
C24 H24 0.9500 . ?
C25 C26 1.424(4) . ?
C25 C28 1.399(4) . ?
C26 H26 0.9500 . ?
C26 C27 1.367(4) . ?
C27 C30 1.463(4) . ?
C28 C29 1.496(4) . ?
C29 H29A 1.02(2) . ?
C29 H29B 1.02(2) . ?
C29 H29C 1.02(2) . ?
C30 C31 1.399(4) . ?
C30 C34 1.397(4) . ?
C31 H31 0.9500 . ?
C31 C32 1.375(4) . ?
C32 H32 0.9500 . ?
C33 H33 0.9500 . ?
C33 C34 1.381(4) . ?
C34 H34 0.9500 . ?
C35 C36 1.395(4) . ?
C35 C40 1.390(4) . ?
C35 C41 1.512(4) . ?
C36 H36 0.9500 . ?
C36 C37 1.388(4) . ?
C37 C38 1.396(4) . ?
C37 C42 1.503(4) . ?
C38 H38 0.9500 . ?
C38 C39 1.393(4) . ?
C39 C40 1.380(4) . ?
C40 H40 0.9500 . ?
O2 H2A 0.8701 . ?
O2 H2B 0.8696 . ?

loop_
_geom_hbond_atom_site_label_D
_geom_hbond_atom_site_label_H
_geom_hbond_atom_site_label_A
_geom_hbond_distance_DH
_geom_hbond_distance_HA
_geom_hbond_distance_DA
_geom_hbond_angle_DHA
_geom_hbond_site_symmetry_A
_geom_hbond_publ_flag
O1 H1A O5 0.87 1.94 2.751(3) 154.0 2_666 yes
O1 H1B O2 0.87 2.08 2.787(4) 137.5 2_666 yes
O2 H2A O4 0.87 1.88 2.749(3) 174.1 . yes

loop_
_geom_torsion_atom_site_label_1
_geom_torsion_atom_site_label_2
_geom_torsion_atom_site_label_3
_geom_torsion_atom_site_label_4
_geom_torsion
_geom_torsion_site_symmetry_1
_geom_torsion_site_symmetry_2
_geom_torsion_site_symmetry_3
_geom_torsion_site_symmetry_4
_geom_torsion_publ_flag
Zn1 O3 C41 O4 -4.5(4) . . . . ?
Zn1 O3 C41 C35 175.9(2) . . . . ?
Zn1 O6 C42 O5 -0.4(3) 1_455 . . . ?
Zn1 O6 C42 C37 -178.5(2) 1_455 . . . ?
Zn1 N1 C15 C14 171.5(3) . . . . ?
Zn1 N1 C16 C17 -170.6(2) . . . . ?
Zn1 N2 C32 C31 174.1(2) 1_565 . . . ?
Zn1 N2 C33 C34 -174.5(2) 1_565 . . . ?
S1 C10 C13 C14 -177.6(3) . . . . ?
S1 C10 C13 C17 5.2(4) . . . . ?
S2 C27 C30 C31 154.9(2) . . . . ?
S2 C27 C30 C34 -23.7(4) . . . . ?
O7 N3 C39 C38 -19.2(5) . . . . ?
O7 N3 C39 C40 162.4(3) . . . . ?
O8 N3 C39 C38 158.7(3) . . . . ?
O8 N3 C39 C40 -19.7(5) . . . . ?
N1 C16 C17 C13 -0.6(5) . . . . ?
N2 C33 C34 C30 0.9(5) . . . . ?
N3 C39 C40 C35 177.6(3) . . . . ?
C1 C2 C3 C4 176.6(3) . . . . ?
C1 C2 C7 C6 -175.4(3) . . . . ?
C1 C8 C9 C10 -179.6(3) . . . . ?
C1 C8 C11 S1 -179.9(3) . . . . ?
C1 C8 C11 C12 0.4(6) . . . . ?
C1 C18 C19 C20 133.3(3) . . . . ?
C1 C18 C19 C24 -52.1(4) . . . . ?
C1 C18 C25 C26 -43.1(4) . . . . ?
C1 C18 C25 C28 137.3(3) . . . . ?
C2 C1 C8 C9 135.7(3) . . . . ?
C2 C1 C8 C11 -42.8(5) . . . . ?
C2 C1 C18 C19 -10.0(4) . . . . ?
C2 C1 C18 C25 170.9(3) . . . . ?
C2 C3 C4 C5 -1.5(5) . . . . ?
C3 C2 C7 C6 0.5(5) . . . . ?
C3 C4 C5 C6 1.2(5) . . . . ?
C4 C5 C6 C7 -0.1(5) . . . . ?
C5 C6 C7 C2 -0.8(5) . . . . ?
C7 C2 C3 C4 0.7(5) . . . . ?
C8 C1 C2 C3 -47.4(4) . . . . ?
C8 C1 C2 C7 128.4(3) . . . . ?
C8 C1 C18 C19 169.4(3) . . . . ?
C8 C1 C18 C25 -9.6(4) . . . . ?
C8 C9 C10 S1 -0.1(4) . . . . ?
C8 C9 C10 C13 176.8(3) . . . . ?
C9 C8 C11 S1 1.4(4) . . . . ?
C9 C8 C11 C12 -178.3(3) . . . . ?
C9 C10 C13 C14 5.8(5) . . . . ?
C9 C10 C13 C17 -171.3(3) . . . . ?
C10 S1 C11 C8 -1.3(3) . . . . ?
C10 S1 C11 C12 178.5(3) . . . . ?
C10 C13 C14 C15 -175.5(3) . . . . ?
C10 C13 C17 C16 176.1(3) . . . . ?
C11 S1 C10 C9 0.7(3) . . . . ?
C11 S1 C10 C13 -176.4(3) . . . . ?
C11 C8 C9 C10 -0.9(4) . . . . ?
C13 C14 C15 N1 -0.8(6) . . . . ?
C14 C13 C17 C16 -1.2(5) . . . . ?
C15 N1 C16 C17 1.6(5) . . . . ?
C16 N1 C15 C14 -0.9(5) . . . . ?
C17 C13 C14 C15 1.8(5) . . . . ?
C18 C1 C2 C3 132.1(3) . . . . ?
C18 C1 C2 C7 -52.1(4) . . . . ?
C18 C1 C8 C9 -43.7(4) . . . . ?
C18 C1 C8 C11 137.7(3) . . . . ?
C18 C19 C20 C21 175.5(3) . . . . ?
C18 C19 C24 C23 -174.3(3) . . . . ?
C18 C25 C26 C27 179.6(3) . . . . ?
C18 C25 C28 S2 -179.4(2) . . . . ?
C18 C25 C28 C29 4.3(5) . . . . ?
C19 C18 C25 C26 137.7(3) . . . . ?
C19 C18 C25 C28 -41.9(4) . . . . ?
C19 C20 C21 C22 -1.2(5) . . . . ?
C20 C19 C24 C23 0.4(4) . . . . ?
C20 C21 C22 C23 0.6(5) . . . . ?
C21 C22 C23 C24 0.4(5) . . . . ?
C22 C23 C24 C19 -0.9(5) . . . . ?
C24 C19 C20 C21 0.7(4) . . . . ?
C25 C18 C19 C20 -47.6(4) . . . . ?
C25 C18 C19 C24 127.1(3) . . . . ?
C25 C26 C27 S2 0.1(3) . . . . ?
C25 C26 C27 C30 176.3(3) . . . . ?
C26 C25 C28 S2 1.0(3) . . . . ?
C26 C25 C28 C29 -175.3(3) . . . . ?
C26 C27 C30 C31 -20.9(5) . . . . ?
C26 C27 C30 C34 160.4(3) . . . . ?
C27 S2 C28 C25 -0.8(2) . . . . ?
C27 S2 C28 C29 176.0(3) . . . . ?
C27 C30 C31 C32 -176.1(3) . . . . ?
C27 C30 C34 C33 175.7(3) . . . . ?
C28 S2 C27 C26 0.4(2) . . . . ?
C28 S2 C27 C30 -176.1(3) . . . . ?
C28 C25 C26 C27 -0.7(4) . . . . ?
C30 C31 C32 N2 0.0(5) . . . . ?
C31 C30 C34 C33 -3.0(4) . . . . ?
C32 N2 C33 C34 1.6(4) . . . . ?
C33 N2 C32 C31 -2.1(4) . . . . ?
C34 C30 C31 C32 2.6(4) . . . . ?
C35 C36 C37 C38 0.4(5) . . . . ?
C35 C36 C37 C42 -179.5(3) . . . . ?
C36 C35 C40 C39 -0.1(5) . . . . ?
C36 C35 C41 O3 165.5(3) . . . . ?
C36 C35 C41 O4 -14.2(4) . . . . ?
C36 C37 C38 C39 -1.2(4) . . . . ?
C36 C37 C42 O5 -9.2(4) . . . . ?
C36 C37 C42 O6 168.9(3) . . . . ?
C37 C38 C39 N3 -176.9(3) . . . . ?
C37 C38 C39 C40 1.4(5) . . . . ?
C38 C37 C42 O5 171.0(3) . . . . ?
C38 C37 C42 O6 -10.9(4) . . . . ?
C38 C39 C40 C35 -0.7(5) . . . . ?
C40 C35 C36 C37 0.3(5) . . . . ?
C40 C35 C41 O3 -12.7(4) . . . . ?
C40 C35 C41 O4 167.6(3) . . . . ?
C41 C35 C36 C37 -177.9(3) . . . . ?
C41 C35 C40 C39 178.0(3) . . . . ?
C42 C37 C38 C39 178.7(3) . . . . ?

loop_
_twin_individual_id
_twin_individual_mass_fraction_refined
1 0.6130(8)
2 0.3870(8)
